data_1523633
loop_
_publ_author_name
'Frais, P.W.'
'Lock, C.J.L.'

_publ_section_title
;
 The preparation, physical properties, and structure of
 oxotetrachloroaquorhenium(VI), Re O Cl4 (O H2)
;
_journal_name_full 'Canadian Journal of Chemistry'
_journal_page_first 1811
_journal_page_last 1818
_journal_volume 50
_journal_year 1972
_chemical_formula_sum 'Cl4 H2 O2 Re'
_chemical_name_systematic 'Re O Cl4 (H2 O)'
_space_group_IT_number 33
_symmetry_space_group_name_Hall 'P -2ac -2n'
_symmetry_space_group_name_H-M 'P n 21 a'
_cell_angle_alpha 90
_cell_angle_beta 90
_cell_angle_gamma 90
_cell_formula_units_Z 4
_cell_length_a 10.834
_cell_length_b 11.089
_cell_length_c 5.517
_cell_volume 662.803
_citation_journal_id_ASTM CJCHAG
_cod_data_source_file Frais_CJCHAG_1972_106.cif
_cod_data_source_block H2Cl4O2Re1
_cod_original_cell_volume 662.8026
_cod_original_sg_symbol_Hall 'P 2c -2n (-x,z,y)'
_cod_original_formula_sum 'H2 Cl4 O2 Re1'
_cod_database_code 1523633

loop_
_symmetry_equiv_pos_as_xyz
x,y,z
-x,y+1/2,-z
-x+1/2,y+1/2,z+1/2
x+1/2,y,-z+1/2

loop_
_atom_site_label
_atom_site_type_symbol
_atom_site_fract_x
_atom_site_fract_y
_atom_site_fract_z
_atom_site_occupancy
_atom_site_U_iso_or_equiv
Cl4 Cl-1 0.2324 0.3939 0.649 1 0.0
Re1 Re+6 0.1474 0.2558 0.3936 1 0.0
Cl1 Cl-1 0.0189 0.3969 0.224 1 0.0
O1 O-2 -0.005 0.266 0.676 1 0.0
Cl3 Cl-1 0.2226 0.1072 0.645 1 0.0
O2 O-2 0.252 0.244 0.182 1 0.0
Cl2 Cl-1 0.0235 0.1083 0.233 1 0.0
